data_7247649
loop_
_publ_author_name
'Ovcharenko, Victor'
'Fursova, Elena'
'Letyagin, Gleb'
'Morozov, Vitaly'
'Bogomyakov, Artem'
'Romanenko, Galina'

_publ_section_title
;
 Alternating [ML2(MeOH)2] and [ML2(EtOH)2] layers in low-temperature
 ferromagnets [ML2(MeOH)2][ML2(EtOH)2] (M = CoII, NiII or CoII0.5NiII0.5)
;
_journal_issue 44
_journal_name_full CrystEngComm
_journal_page_first 6194
_journal_page_last 6203
_journal_paper_doi 10.1039/D3CE00912B
_journal_volume 25
_journal_year 2023
_chemical_formula_sum 'C23 H36 Co F6 N4 O6'
_chemical_formula_weight 637.49
_space_group_crystal_system monoclinic
_space_group_IT_number 14
_space_group_name_Hall '-P 2ybc'
_space_group_name_H-M_alt 'P 1 21/c 1'
_atom_sites_solution_hydrogens mixed
_audit_block_doi 10.5517/ccdc.csd.cc2bjd3d
_audit_creation_method SHELXL-2014/7
_audit_update_record
;
2022-03-22 deposited with the CCDC.	2023-10-12 downloaded from the CCDC.
;
_cell_angle_alpha 90
_cell_angle_beta 120.86(3)
_cell_angle_gamma 90
_cell_formula_units_Z 4
_cell_length_a 18.514(4)
_cell_length_b 15.792(3)
_cell_length_c 11.787(2)
_cell_measurement_reflns_used 6442
_cell_measurement_temperature 293(2)
_cell_measurement_theta_max 25.64
_cell_measurement_theta_min 2.58
_cell_volume 2958.3(14)
_computing_cell_refinement 'Bruker SAINT'
_computing_data_collection 'Bruker APEX2'
_computing_data_reduction 'Bruker SAINT'
_computing_molecular_graphics 'Bruker SHELXTL'
_computing_publication_material 'Bruker SHELXTL'
_computing_structure_refinement 'SHELXL-2014/7 (Sheldrick, 2014)'
_computing_structure_solution 'SHELXS-97 (Sheldrick, 2008)'
_diffrn_ambient_temperature 293(2)
_diffrn_measured_fraction_theta_full 0.995
_diffrn_measured_fraction_theta_max 0.991
_diffrn_measurement_device_type 'Bruker APEX-II CCD'
_diffrn_measurement_method '\f and \w scans'
_diffrn_radiation_type MoK\a
_diffrn_radiation_wavelength 0.71073
_diffrn_reflns_av_R_equivalents 0.0544
_diffrn_reflns_av_unetI/netI 0.0743
_diffrn_reflns_Laue_measured_fraction_full 0.995
_diffrn_reflns_Laue_measured_fraction_max 0.991
_diffrn_reflns_limit_h_max 18
_diffrn_reflns_limit_h_min -25
_diffrn_reflns_limit_k_max 21
_diffrn_reflns_limit_k_min -21
_diffrn_reflns_limit_l_max 16
_diffrn_reflns_limit_l_min -13
_diffrn_reflns_number 26411
_diffrn_reflns_point_group_measured_fraction_full 0.995
_diffrn_reflns_point_group_measured_fraction_max 0.991
_diffrn_reflns_theta_full 25.242
_diffrn_reflns_theta_max 29.128
_diffrn_reflns_theta_min 1.281
_exptl_absorpt_coefficient_mu 0.660
_exptl_absorpt_correction_T_max 0.2963
_exptl_absorpt_correction_T_min 0.2327
_exptl_absorpt_correction_type multi-scan
_exptl_crystal_colour yellow
_exptl_crystal_density_diffrn 1.431
_exptl_crystal_description cube
_exptl_crystal_F_000 1324
_exptl_crystal_size_max 0.18
_exptl_crystal_size_mid 0.18
_exptl_crystal_size_min 0.18
_refine_diff_density_max 0.406
_refine_diff_density_min -0.526
_refine_diff_density_rms 0.059
_refine_ls_extinction_method none
_refine_ls_goodness_of_fit_ref 0.698
_refine_ls_hydrogen_treatment mixed
_refine_ls_matrix_type full
_refine_ls_number_parameters 370
_refine_ls_number_reflns 7881
_refine_ls_number_restraints 0
_refine_ls_restrained_S_all 0.698
_refine_ls_R_factor_all 0.1077
_refine_ls_R_factor_gt 0.0427
_refine_ls_shift/su_max 0.000
_refine_ls_shift/su_mean 0.000
_refine_ls_structure_factor_coef Fsqd
_refine_ls_weighting_details 'w=1/[\s^2^(Fo^2^)+(0.1354P)^2^] where P=(Fo^2^+2Fc^2^)/3'
_refine_ls_weighting_scheme calc
_refine_ls_wR_factor_gt 0.1222
_refine_ls_wR_factor_ref 0.1678
_reflns_Friedel_coverage 0.000
_reflns_number_gt 3843
_reflns_number_total 7881
_reflns_threshold_expression 'I > 2\s(I)'
_cod_data_source_file d3ce00912b1.cif
_cod_data_source_block z699s
_cod_depositor_comments 'Adding full bibliography for 7247645--7247650.cif.'
_cod_original_cell_volume 2958.3(13)
_cod_original_sg_symbol_H-M 'P 21/c'
_cod_database_code 7247649
_shelx_shelxl_version_number 2014/7
_shelx_space_group_comment
; 
The symmetry employed for this shelxl refinement is uniquely defined 
by the following loop, which should always be used as a source of 
symmetry information in preference to the above space-group names. 
They are only intended as comments. 
;

loop_
_space_group_symop_operation_xyz
'x, y, z'
'-x, y+1/2, -z+1/2'
'-x, -y, -z'
'x, -y-1/2, z-1/2'

loop_
_atom_site_label
_atom_site_type_symbol
_atom_site_fract_x
_atom_site_fract_y
_atom_site_fract_z
_atom_site_U_iso_or_equiv
_atom_site_adp_type
_atom_site_occupancy
_atom_site_site_symmetry_order
_atom_site_calc_flag
_atom_site_refinement_flags_posn
_atom_site_refinement_flags_adp
_atom_site_refinement_flags_occupancy
_atom_site_disorder_assembly
_atom_site_disorder_group
Co1 Co 0.0000 0.5000 1.0000 0.02855(14) Uani 1 2 d S . P . .
O1S O -0.05226(14) 0.44701(12) 1.1126(2) 0.0508(6) Uani 1 1 d . . . . .
H1S H -0.046(2) 0.406(2) 1.127(4) 0.061 Uiso 1 1 d . U . . .
C1S C -0.1232(2) 0.4797(2) 1.1147(4) 0.0730(11) Uani 1 1 d . . . . .
H1SA H -0.1340 0.4454 1.1716 0.109 Uiso 1 1 calc R U . . .
H1SB H -0.1120 0.5368 1.1470 0.109 Uiso 1 1 calc R U . . .
H1SC H -0.1715 0.4788 1.0269 0.109 Uiso 1 1 calc R U . . .
O1A O -0.11790(11) 0.52528(12) 0.85130(18) 0.0409(5) Uani 1 1 d . . . . .
C2A C -0.16266(16) 0.59153(16) 0.8296(3) 0.0346(6) Uani 1 1 d . . . . .
C3A C -0.25007(18) 0.58229(19) 0.7100(3) 0.0492(7) Uani 1 1 d . . . . .
F4A F -0.29249(13) 0.52087(16) 0.7268(3) 0.0956(8) Uani 1 1 d . . . . .
F5A F -0.29825(12) 0.65032(14) 0.6802(2) 0.0961(8) Uani 1 1 d . . . . .
F6A F -0.24822(12) 0.56262(15) 0.60260(19) 0.0864(7) Uani 1 1 d . . . . .
C7A C -0.14119(16) 0.66490(16) 0.9003(3) 0.0383(6) Uani 1 1 d . . . . .
H7AA H -0.1803 0.7087 0.8692 0.046 Uiso 1 1 calc R U . . .
C8A C -0.06286(16) 0.67900(15) 1.0187(2) 0.0338(6) Uani 1 1 d . . . . .
C9A C -0.04758(17) 0.76241(16) 1.0909(3) 0.0441(7) Uani 1 1 d . . . . .
C10A C -0.0374(3) 0.8355(2) 1.0153(4) 0.0849(12) Uani 1 1 d . . . . .
H10A H -0.0910 0.8484 0.9386 0.127 Uiso 1 1 calc R U . . .
H10B H -0.0166 0.8845 1.0713 0.127 Uiso 1 1 calc R U . . .
H10C H 0.0016 0.8196 0.9885 0.127 Uiso 1 1 calc R U . . .
C11A C -0.1119(2) 0.7829(2) 1.1298(4) 0.0832(13) Uani 1 1 d . . . . .
H11A H -0.1649 0.7958 1.0520 0.125 Uiso 1 1 calc R U . . .
H11B H -0.1184 0.7350 1.1738 0.125 Uiso 1 1 calc R U . . .
H11C H -0.0931 0.8308 1.1881 0.125 Uiso 1 1 calc R U . . .
N12A N 0.03341(15) 0.74256(14) 1.2074(2) 0.0536(7) Uani 1 1 d . . . . .
O13A O 0.07175(16) 0.79019(15) 1.3089(3) 0.0887(9) Uani 1 1 d . . . . .
C14A C 0.06791(17) 0.65964(16) 1.1999(3) 0.0448(7) Uani 1 1 d . . . . .
C15A C 0.14648(18) 0.67319(19) 1.1917(4) 0.0661(10) Uani 1 1 d . . . . .
H15A H 0.1905 0.6959 1.2740 0.099 Uiso 1 1 calc R U . . .
H15B H 0.1643 0.6201 1.1745 0.099 Uiso 1 1 calc R U . . .
H15C H 0.1342 0.7122 1.1216 0.099 Uiso 1 1 calc R U . . .
C16A C 0.0841(2) 0.6065(2) 1.3177(3) 0.0655(10) Uani 1 1 d . . . . .
H16A H 0.1296 0.6307 1.3970 0.098 Uiso 1 1 calc R U . . .
H16B H 0.0343 0.6051 1.3237 0.098 Uiso 1 1 calc R U . . .
H16C H 0.0987 0.5499 1.3071 0.098 Uiso 1 1 calc R U . . .
N17A N -0.00163(12) 0.62478(12) 1.0755(2) 0.0318(5) Uani 1 1 d . . . . .
Co2 Co 0.5000 0.5000 2.0000 0.03071(14) Uani 1 2 d S . P . .
O1T O 0.45619(14) 0.40538(12) 2.0808(2) 0.0532(6) Uani 1 1 d . . . . .
H1T H 0.473(2) 0.365(2) 2.104(4) 0.064 Uiso 1 1 d . U . . .
C1T C 0.3835(2) 0.4061(2) 2.0917(4) 0.0661(10) Uani 1 1 d . . . . .
H1TA H 0.3662 0.4644 2.0896 0.079 Uiso 1 1 calc R U . . .
H1TB H 0.3978 0.3825 2.1767 0.079 Uiso 1 1 calc R U . . .
C2T C 0.3127(3) 0.3589(3) 1.9879(5) 0.0941(13) Uani 1 1 d . . . . .
H2TA H 0.2659 0.3621 2.0015 0.141 Uiso 1 1 calc R U . . .
H2TB H 0.2970 0.3827 1.9034 0.141 Uiso 1 1 calc R U . . .
H2TC H 0.3286 0.3007 1.9906 0.141 Uiso 1 1 calc R U . . .
O1B O 0.61717(12) 0.48628(11) 2.15580(19) 0.0423(5) Uani 1 1 d . . . . .
C2B C 0.67345(15) 0.43218(15) 2.1749(3) 0.0338(6) Uani 1 1 d . . . . .
C3B C 0.75288(17) 0.44169(18) 2.3083(3) 0.0437(7) Uani 1 1 d . . . . .
F4B F 0.78890(13) 0.51683(14) 2.3181(2) 0.0861(8) Uani 1 1 d . . . . .
F5B F 0.73697(12) 0.43859(15) 2.40539(18) 0.0787(6) Uani 1 1 d . . . . .
F6B F 0.81205(11) 0.38522(13) 2.33599(18) 0.0740(6) Uani 1 1 d . . . . .
C7B C 0.66979(16) 0.36967(16) 2.0920(3) 0.0389(6) Uani 1 1 d . . . . .
H7BA H 0.7160 0.3338 2.1224 0.047 Uiso 1 1 calc R U . . .
C8B C 0.60031(16) 0.35568(15) 1.9627(3) 0.0360(6) Uani 1 1 d . . . . .
C9B C 0.60469(17) 0.28563(16) 1.8791(3) 0.0426(7) Uani 1 1 d . . . . .
C10B C 0.6786(2) 0.2951(2) 1.8557(3) 0.0655(9) Uani 1 1 d . . . . .
H10D H 0.7305 0.2847 1.9368 0.098 Uiso 1 1 calc R U . . .
H10E H 0.6725 0.2550 1.7902 0.098 Uiso 1 1 calc R U . . .
H10F H 0.6789 0.3514 1.8255 0.098 Uiso 1 1 calc R U . . .
C11B C 0.6041(2) 0.19774(18) 1.9343(4) 0.0689(10) Uani 1 1 d . . . . .
H11D H 0.6566 0.1886 2.0151 0.103 Uiso 1 1 calc R U . . .
H11E H 0.5587 0.1945 1.9512 0.103 Uiso 1 1 calc R U . . .
H11F H 0.5968 0.1552 1.8710 0.103 Uiso 1 1 calc R U . . .
N12B N 0.52553(14) 0.30131(14) 1.7558(2) 0.0470(6) Uani 1 1 d . . . . .
O13B O 0.50271(13) 0.26155(13) 1.6481(2) 0.0593(6) Uani 1 1 d . . . . .
C14B C 0.47511(17) 0.36924(17) 1.7675(3) 0.0434(7) Uani 1 1 d . . . . .
C15B C 0.39361(19) 0.3308(2) 1.7484(4) 0.0676(10) Uani 1 1 d . . . . .
H15D H 0.3591 0.3122 1.6586 0.101 Uiso 1 1 calc R U . . .
H15E H 0.4068 0.2835 1.8069 0.101 Uiso 1 1 calc R U . . .
H15F H 0.3638 0.3728 1.7676 0.101 Uiso 1 1 calc R U . . .
C16B C 0.4588(2) 0.43824(19) 1.6677(3) 0.0611(9) Uani 1 1 d . . . . .
H16D H 0.4226 0.4168 1.5800 0.092 Uiso 1 1 calc R U . . .
H16E H 0.4322 0.4856 1.6827 0.092 Uiso 1 1 calc R U . . .
H16F H 0.5111 0.4561 1.6771 0.092 Uiso 1 1 calc R U . . .
N17B N 0.53062(13) 0.39906(12) 1.9045(2) 0.0353(5) Uani 1 1 d . . . . .

loop_
_atom_site_aniso_label
_atom_site_aniso_U_11
_atom_site_aniso_U_22
_atom_site_aniso_U_33
_atom_site_aniso_U_23
_atom_site_aniso_U_13
_atom_site_aniso_U_12
Co1 0.0295(3) 0.0245(2) 0.0286(3) -0.00118(19) 0.0128(2) 0.00155(18)
O1S 0.0644(14) 0.0356(11) 0.0709(15) 0.0125(11) 0.0480(12) 0.0070(10)
C1S 0.084(3) 0.067(2) 0.100(3) 0.023(2) 0.071(3) 0.0139(19)
O1A 0.0338(10) 0.0373(9) 0.0372(11) -0.0068(8) 0.0078(8) 0.0058(8)
C2A 0.0332(14) 0.0384(14) 0.0301(14) 0.0034(11) 0.0147(11) 0.0057(11)
C3A 0.0374(17) 0.0510(18) 0.0467(19) -0.0012(14) 0.0127(14) 0.0071(14)
F4A 0.0457(12) 0.1058(17) 0.105(2) 0.0111(15) 0.0170(12) -0.0207(12)
F5A 0.0567(12) 0.0841(15) 0.0831(16) -0.0100(12) -0.0103(11) 0.0344(11)
F6A 0.0595(13) 0.136(2) 0.0391(12) -0.0240(12) 0.0074(10) 0.0047(12)
C7A 0.0389(15) 0.0354(14) 0.0364(15) 0.0021(11) 0.0162(12) 0.0090(11)
C8A 0.0393(15) 0.0310(12) 0.0331(14) -0.0006(11) 0.0200(12) 0.0029(11)
C9A 0.0501(18) 0.0314(14) 0.0459(17) -0.0055(12) 0.0210(14) 0.0088(12)
C10A 0.107(3) 0.0362(18) 0.085(3) 0.0028(18) 0.031(2) -0.0055(19)
C11A 0.067(2) 0.091(3) 0.095(3) -0.042(2) 0.044(2) 0.007(2)
N12A 0.0566(16) 0.0372(13) 0.0494(15) -0.0182(11) 0.0144(13) 0.0070(11)
O13A 0.0883(18) 0.0603(14) 0.0705(17) -0.0394(13) 0.0069(14) 0.0119(13)
C14A 0.0494(17) 0.0331(14) 0.0400(17) -0.0108(12) 0.0143(14) 0.0022(12)
C15A 0.0402(18) 0.0503(18) 0.089(3) -0.0231(18) 0.0192(17) -0.0113(14)
C16A 0.085(3) 0.056(2) 0.0326(17) -0.0035(14) 0.0144(17) 0.0234(17)
N17A 0.0326(11) 0.0267(10) 0.0311(12) -0.0028(9) 0.0128(9) 0.0009(9)
Co2 0.0269(3) 0.0280(3) 0.0319(3) -0.00185(19) 0.0113(2) 0.00228(19)
O1T 0.0562(14) 0.0368(11) 0.0783(16) 0.0143(11) 0.0430(13) 0.0073(10)
C1T 0.071(2) 0.0513(19) 0.097(3) 0.0048(19) 0.058(2) -0.0019(17)
C2T 0.082(3) 0.096(3) 0.107(4) 0.018(3) 0.051(3) 0.000(3)
O1B 0.0321(10) 0.0454(11) 0.0371(11) -0.0087(8) 0.0088(8) 0.0087(8)
C2B 0.0297(14) 0.0329(13) 0.0330(14) 0.0014(11) 0.0119(11) 0.0017(11)
C3B 0.0340(16) 0.0489(17) 0.0380(16) -0.0003(13) 0.0112(13) 0.0056(13)
F4B 0.0549(13) 0.0736(13) 0.0810(16) -0.0020(12) -0.0002(11) -0.0228(10)
F5B 0.0558(12) 0.140(2) 0.0324(10) -0.0033(11) 0.0167(9) 0.0101(12)
F6B 0.0467(10) 0.0929(15) 0.0515(11) -0.0023(10) 0.0029(9) 0.0328(10)
C7B 0.0348(14) 0.0376(14) 0.0385(15) 0.0021(12) 0.0146(12) 0.0112(11)
C8B 0.0374(15) 0.0296(13) 0.0415(16) -0.0011(11) 0.0205(13) 0.0017(11)
C9B 0.0399(16) 0.0374(14) 0.0475(17) -0.0079(12) 0.0201(14) 0.0055(12)
C10B 0.059(2) 0.072(2) 0.070(2) -0.0224(18) 0.0364(19) -0.0009(17)
C11B 0.084(3) 0.0378(17) 0.079(3) -0.0036(17) 0.037(2) 0.0099(16)
N12B 0.0469(14) 0.0411(13) 0.0467(15) -0.0164(11) 0.0195(12) 0.0004(11)
O13B 0.0690(15) 0.0507(12) 0.0523(13) -0.0223(10) 0.0268(11) -0.0033(10)
C14B 0.0395(16) 0.0411(15) 0.0411(16) -0.0132(13) 0.0146(13) -0.0006(12)
C15B 0.0445(18) 0.064(2) 0.085(3) -0.0350(19) 0.0267(18) -0.0103(16)
C16B 0.069(2) 0.057(2) 0.0372(18) -0.0056(14) 0.0127(16) 0.0132(16)
N17B 0.0342(12) 0.0298(11) 0.0354(12) -0.0049(9) 0.0132(10) 0.0011(9)

loop_
_atom_type_symbol
_atom_type_description
_atom_type_scat_dispersion_real
_atom_type_scat_dispersion_imag
_atom_type_scat_source
C C 0.0033 0.0016 'International Tables Vol C Tables 4.2.6.8 and 6.1.1.4'
H H 0.0000 0.0000 'International Tables Vol C Tables 4.2.6.8 and 6.1.1.4'
N N 0.0061 0.0033 'International Tables Vol C Tables 4.2.6.8 and 6.1.1.4'
O O 0.0106 0.0060 'International Tables Vol C Tables 4.2.6.8 and 6.1.1.4'
F F 0.0171 0.0103 'International Tables Vol C Tables 4.2.6.8 and 6.1.1.4'
Co Co 0.3494 0.9721 'International Tables Vol C Tables 4.2.6.8 and 6.1.1.4'

loop_
_geom_angle_atom_site_label_1
_geom_angle_atom_site_label_2
_geom_angle_atom_site_label_3
_geom_angle
_geom_angle_site_symmetry_1
_geom_angle_site_symmetry_3
_geom_angle_publ_flag
O1A Co1 O1A 180.0 3_567 . ?
O1A Co1 O1S 90.88(9) 3_567 . ?
O1A Co1 O1S 89.12(9) . . ?
O1A Co1 O1S 89.12(9) 3_567 3_567 ?
O1A Co1 O1S 90.88(9) . 3_567 ?
O1S Co1 O1S 180.0 . 3_567 ?
O1A Co1 N17A 86.56(7) 3_567 3_567 ?
O1A Co1 N17A 93.44(7) . 3_567 ?
O1S Co1 N17A 90.28(8) . 3_567 ?
O1S Co1 N17A 89.72(8) 3_567 3_567 ?
O1A Co1 N17A 93.44(7) 3_567 . ?
O1A Co1 N17A 86.56(7) . . ?
O1S Co1 N17A 89.72(8) . . ?
O1S Co1 N17A 90.28(8) 3_567 . ?
N17A Co1 N17A 180.0 3_567 . ?
C1S O1S Co1 125.14(19) . . ?
C2A O1A Co1 129.66(17) . . ?
O1A C2A C7A 128.2(2) . . ?
O1A C2A C3A 112.5(2) . . ?
C7A C2A C3A 119.3(2) . . ?
F4A C3A F5A 105.3(3) . . ?
F4A C3A F6A 106.2(3) . . ?
F5A C3A F6A 106.4(3) . . ?
F4A C3A C2A 111.4(3) . . ?
F5A C3A C2A 115.0(2) . . ?
F6A C3A C2A 112.0(2) . . ?
C2A C7A C8A 124.3(2) . . ?
N17A C8A C7A 125.7(2) . . ?
N17A C8A C9A 115.0(2) . . ?
C7A C8A C9A 119.3(2) . . ?
N12A C9A C11A 110.5(3) . . ?
N12A C9A C8A 98.5(2) . . ?
C11A C9A C8A 114.0(3) . . ?
N12A C9A C10A 109.7(3) . . ?
C11A C9A C10A 111.5(3) . . ?
C8A C9A C10A 111.9(3) . . ?
O13A N12A C9A 124.4(2) . . ?
O13A N12A C14A 121.9(2) . . ?
C9A N12A C14A 113.7(2) . . ?
N17A C14A C16A 111.5(2) . . ?
N17A C14A N12A 101.9(2) . . ?
C16A C14A N12A 108.9(2) . . ?
N17A C14A C15A 111.4(2) . . ?
C16A C14A C15A 112.9(3) . . ?
N12A C14A C15A 109.6(2) . . ?
C8A N17A C14A 110.6(2) . . ?
C8A N17A Co1 125.44(16) . . ?
C14A N17A Co1 123.95(15) . . ?
O1B Co2 O1B 180.0 . 3_669 ?
O1B Co2 O1T 90.23(9) . 3_669 ?
O1B Co2 O1T 89.77(9) 3_669 3_669 ?
O1B Co2 O1T 89.77(9) . . ?
O1B Co2 O1T 90.23(9) 3_669 . ?
O1T Co2 O1T 180.00(11) 3_669 . ?
O1B Co2 N17B 92.95(8) . 3_669 ?
O1B Co2 N17B 87.05(8) 3_669 3_669 ?
O1T Co2 N17B 88.71(9) 3_669 3_669 ?
O1T Co2 N17B 91.29(9) . 3_669 ?
O1B Co2 N17B 87.05(8) . . ?
O1B Co2 N17B 92.95(8) 3_669 . ?
O1T Co2 N17B 91.29(9) 3_669 . ?
O1T Co2 N17B 88.71(9) . . ?
N17B Co2 N17B 180.0 3_669 . ?
C1T O1T Co2 128.96(18) . . ?
O1T C1T C2T 114.0(3) . . ?
C2B O1B Co2 129.42(17) . . ?
O1B C2B C7B 128.4(2) . . ?
O1B C2B C3B 112.8(2) . . ?
C7B C2B C3B 118.7(2) . . ?
F6B C3B F4B 105.4(3) . . ?
F6B C3B F5B 106.7(2) . . ?
F4B C3B F5B 106.3(3) . . ?
F6B C3B C2B 115.6(2) . . ?
F4B C3B C2B 110.7(2) . . ?
F5B C3B C2B 111.5(2) . . ?
C2B C7B C8B 124.4(2) . . ?
N17B C8B C7B 126.2(2) . . ?
N17B C8B C9B 114.3(2) . . ?
C7B C8B C9B 119.5(2) . . ?
N12B C9B C8B 99.3(2) . . ?
N12B C9B C11B 110.7(2) . . ?
C8B C9B C11B 111.8(2) . . ?
N12B C9B C10B 109.7(2) . . ?
C8B C9B C10B 113.4(2) . . ?
C11B C9B C10B 111.4(2) . . ?
O13B N12B C9B 123.8(2) . . ?
O13B N12B C14B 123.2(2) . . ?
C9B N12B C14B 113.0(2) . . ?
N17B C14B N12B 102.4(2) . . ?
N17B C14B C16B 111.7(2) . . ?
N12B C14B C16B 109.5(3) . . ?
N17B C14B C15B 111.6(3) . . ?
N12B C14B C15B 108.7(2) . . ?
C16B C14B C15B 112.4(3) . . ?
C8B N17B C14B 110.7(2) . . ?
C8B N17B Co2 124.07(18) . . ?
C14B N17B Co2 125.18(16) . . ?

loop_
_geom_bond_atom_site_label_1
_geom_bond_atom_site_label_2
_geom_bond_distance
_geom_bond_site_symmetry_2
_geom_bond_publ_flag
Co1 O1A 2.018(2) 3_567 ?
Co1 O1A 2.018(2) . ?
Co1 O1S 2.171(2) . ?
Co1 O1S 2.171(2) 3_567 ?
Co1 N17A 2.1685(19) 3_567 ?
Co1 N17A 2.1685(19) . ?
O1S C1S 1.423(4) . ?
O1A C2A 1.276(3) . ?
C2A C7A 1.362(3) . ?
C2A C3A 1.512(4) . ?
C3A F4A 1.325(4) . ?
C3A F5A 1.323(3) . ?
C3A F6A 1.321(4) . ?
C7A C8A 1.422(4) . ?
C8A N17A 1.299(3) . ?
C8A C9A 1.514(3) . ?
C9A N12A 1.456(4) . ?
C9A C11A 1.513(4) . ?
C9A C10A 1.528(4) . ?
N12A O13A 1.276(3) . ?
N12A C14A 1.479(3) . ?
C14A N17A 1.475(3) . ?
C14A C16A 1.515(4) . ?
C14A C15A 1.521(4) . ?
Co2 O1B 2.010(2) . ?
Co2 O1B 2.010(2) 3_669 ?
Co2 O1T 2.142(2) 3_669 ?
Co2 O1T 2.142(2) . ?
Co2 N17B 2.187(2) 3_669 ?
Co2 N17B 2.187(2) . ?
O1T C1T 1.416(4) . ?
C1T C2T 1.458(5) . ?
O1B C2B 1.275(3) . ?
C2B C7B 1.366(4) . ?
C2B C3B 1.511(4) . ?
C3B F6B 1.317(3) . ?
C3B F4B 1.337(3) . ?
C3B F5B 1.321(3) . ?
C7B C8B 1.420(4) . ?
C8B N17B 1.303(3) . ?
C8B C9B 1.511(4) . ?
C9B N12B 1.461(3) . ?
C9B C11B 1.535(4) . ?
C9B C10B 1.535(4) . ?
N12B O13B 1.279(3) . ?
N12B C14B 1.474(3) . ?
C14B N17B 1.477(3) . ?
C14B C16B 1.516(4) . ?
C14B C15B 1.532(4) . ?

loop_
_geom_hbond_atom_site_label_D
_geom_hbond_atom_site_label_H
_geom_hbond_atom_site_label_A
_geom_hbond_distance_DH
_geom_hbond_distance_HA
_geom_hbond_distance_DA
_geom_hbond_angle_DHA
_geom_hbond_site_symmetry_A
O1S H1S O13A 0.67(3) 2.12(3) 2.732(3) 152(4) 2_547
O1T H1T O13B 0.70(3) 2.07(3) 2.760(3) 171(4) 4_566
